data_7129985
loop_
_publ_author_name
'Qiu, Haotian'
'Li, Fuming'
'Jin, Congcong'
'Lu, Juanjuan'
'Yang, Zhihua'
'Pan, Shilie'
'Mutailipu, Miriding'

_publ_section_title
;
 (N2H6)[HPO3F]2: maximizing the optical anisotropy of deep-ultraviolet
 fluorophosphates
;
_journal_name_full 'Chemical Communications'
_journal_paper_doi 10.1039/D2CC01035F
_journal_year 2022
_chemical_formula_moiety '2(F H O3 P), H6 N2'
_chemical_formula_sum 'F2 H8 N2 O6 P2'
_chemical_formula_weight 232.02
_space_group_crystal_system monoclinic
_space_group_IT_number 15
_space_group_name_Hall '-C 2yc'
_space_group_name_H-M_alt 'C 1 2/c 1'
_atom_sites_solution_hydrogens geom
_atom_sites_solution_primary direct
_atom_sites_solution_secondary difmap
_audit_creation_date 2022-02-10
_audit_creation_method
;
Olex2 1.3
(compiled 2020.11.12 svn.r5f609507 for OlexSys, GUI svn.r6408)
;
_audit_update_record
;
2022-02-20 deposited with the CCDC.	2022-04-07 downloaded from the CCDC.
;
_cell_angle_alpha 90.00
_cell_angle_beta 96.763(2)
_cell_angle_gamma 90.00
_cell_formula_units_Z 4
_cell_length_a 14.1326(5)
_cell_length_b 7.0340(2)
_cell_length_c 7.9877(3)
_cell_measurement_reflns_used 3265
_cell_measurement_temperature 300.0
_cell_measurement_theta_max 68.45
_cell_measurement_theta_min 6.31
_cell_volume 788.52(5)
_computing_cell_refinement 'SAINT V8.38A (Bruker, 2018)'
_computing_data_reduction 'SAINT V8.38A (Bruker, 2018)'
_computing_molecular_graphics 'Olex2 1.3 (Dolomanov et al., 2009)'
_computing_publication_material 'Olex2 1.3 (Dolomanov et al., 2009)'
_computing_structure_refinement 'XL  (Sheldrick, 2008)'
_computing_structure_solution 'SHELXS-97 (Sheldrick, 1990)'
_diffrn_ambient_temperature 300.0
_diffrn_measured_fraction_theta_full 0.993
_diffrn_measured_fraction_theta_max 0.993
_diffrn_measurement_device_type 'CCD area detector'
_diffrn_measurement_method 'phi and omega scans'
_diffrn_radiation_monochromator graphite
_diffrn_radiation_type CuK\a
_diffrn_radiation_wavelength 1.54178
_diffrn_reflns_av_R_equivalents 0.0371
_diffrn_reflns_av_unetI/netI 0.0238
_diffrn_reflns_limit_h_max 16
_diffrn_reflns_limit_h_min -16
_diffrn_reflns_limit_k_max 8
_diffrn_reflns_limit_k_min -8
_diffrn_reflns_limit_l_max 9
_diffrn_reflns_limit_l_min -9
_diffrn_reflns_number 5752
_diffrn_reflns_theta_full 68.45
_diffrn_reflns_theta_max 68.45
_diffrn_reflns_theta_min 6.31
_diffrn_source 'fine-focus sealed tube'
_diffrn_source_current 1.2
_diffrn_source_power 0.06
_diffrn_source_voltage 50.0
_exptl_absorpt_coefficient_mu 5.545
_exptl_absorpt_correction_T_max 0.7531
_exptl_absorpt_correction_T_min 0.6435
_exptl_absorpt_correction_type multi-scan
_exptl_absorpt_process_details
;
SADABS-2016/2 (Bruker,2016/2) was used for absorption correction.
wR2(int) was 0.0800 before and 0.0508 after correction.
The Ratio of minimum to maximum transmission is 0.8545.
The \l/2 correction factor is Not present.
;
_exptl_crystal_colour 'clear light colourless'
_exptl_crystal_colour_lustre clear
_exptl_crystal_colour_modifier light
_exptl_crystal_colour_primary colourless
_exptl_crystal_density_diffrn 1.954
_exptl_crystal_density_method 'not measured'
_exptl_crystal_description block
_exptl_crystal_F_000 472
_refine_diff_density_max 0.206
_refine_diff_density_min -0.272
_refine_diff_density_rms 0.051
_refine_ls_extinction_coef 0.0019(4)
_refine_ls_extinction_expression Fc^*^=kFc[1+0.001xFc^2^\l^3^/sin(2\q)]^-1/4^
_refine_ls_extinction_method SHELXL
_refine_ls_goodness_of_fit_ref 1.066
_refine_ls_hydrogen_treatment mixed
_refine_ls_matrix_type full
_refine_ls_number_parameters 72
_refine_ls_number_reflns 727
_refine_ls_number_restraints 4
_refine_ls_restrained_S_all 1.068
_refine_ls_R_factor_all 0.0250
_refine_ls_R_factor_gt 0.0233
_refine_ls_shift/su_max 0.001
_refine_ls_shift/su_mean 0.000
_refine_ls_structure_factor_coef Fsqd
_refine_ls_weighting_details 'calc w=1/[\s^2^(Fo^2^)+(0.0396P)^2^+0.5216P] where P=(Fo^2^+2Fc^2^)/3'
_refine_ls_weighting_scheme calc
_refine_ls_wR_factor_gt 0.0658
_refine_ls_wR_factor_ref 0.0678
_reflns_number_gt 675
_reflns_number_total 727
_reflns_threshold_expression >2sigma(I)
_cod_data_source_file d2cc01035f2.cif
_cod_data_source_block nnhpof
_cod_original_formula_sum 'H8 F2 N2 O6 P2'
_cod_database_code 7129985
_olex2_refinement_description
;
;
_olex2_submission_special_instructions 'No special instructions were received'

loop_
_space_group_symop_id
_space_group_symop_operation_xyz
1 'x, y, z'
2 '-x, y, -z+1/2'
3 'x+1/2, y+1/2, z'
4 '-x+1/2, y+1/2, -z+1/2'
5 '-x, -y, -z'
6 'x, -y, z-1/2'
7 '-x+1/2, -y+1/2, -z'
8 'x+1/2, -y+1/2, z-1/2'

loop_
_atom_site_label
_atom_site_type_symbol
_atom_site_fract_x
_atom_site_fract_y
_atom_site_fract_z
_atom_site_U_iso_or_equiv
_atom_site_adp_type
_atom_site_occupancy
_atom_site_symmetry_multiplicity
_atom_site_calc_flag
_atom_site_refinement_flags
_atom_site_disorder_assembly
_atom_site_disorder_group
F1 F 0.74950(9) 0.31412(17) 0.70249(19) 0.0601(4) Uani 1 1 d . . .
O1 O 0.60750(10) 0.50279(16) 0.62835(15) 0.0386(3) Uani 1 1 d . . .
O2 O 0.62139(12) 0.27460(19) 0.87528(15) 0.0496(4) Uani 1 1 d D . .
H2 H 0.629(2) 0.369(3) 0.951(3) 0.079(8) Uiso 1 1 d D . .
O3 O 0.60587(9) 0.14420(15) 0.59089(13) 0.0321(3) Uani 1 1 d . . .
P1 P 0.63977(3) 0.31308(5) 0.69274(5) 0.0240(2) Uani 1 1 d . . .
N1 N 0.55111(10) 0.83630(19) 0.75930(17) 0.0262(3) Uani 1 1 d D . .
H1A H 0.5707(14) 0.929(3) 0.699(2) 0.042(5) Uiso 1 1 d D . .
H1B H 0.5723(15) 0.843(3) 0.867(2) 0.039(5) Uiso 1 1 d D . .
H1C H 0.5704(13) 0.731(2) 0.715(2) 0.030(5) Uiso 1 1 d D . .

loop_
_atom_site_aniso_label
_atom_site_aniso_U_11
_atom_site_aniso_U_22
_atom_site_aniso_U_33
_atom_site_aniso_U_23
_atom_site_aniso_U_13
_atom_site_aniso_U_12
F1 0.0333(7) 0.0634(8) 0.0821(10) -0.0028(6) 0.0003(6) -0.0042(5)
O1 0.0627(8) 0.0217(6) 0.0322(6) 0.0023(5) 0.0084(6) 0.0040(5)
O2 0.0991(12) 0.0279(7) 0.0233(7) -0.0008(5) 0.0129(7) -0.0065(7)
O3 0.0498(7) 0.0222(6) 0.0238(6) -0.0016(4) 0.0019(5) -0.0044(5)
P1 0.0320(3) 0.0188(3) 0.0210(3) -0.00031(13) 0.00264(17) -0.00146(13)
N1 0.0351(8) 0.0203(7) 0.0230(7) 0.0005(5) 0.0027(6) 0.0011(5)

loop_
_atom_type_symbol
_atom_type_description
_atom_type_scat_dispersion_real
_atom_type_scat_dispersion_imag
_atom_type_scat_source
F F 0.0727 0.0534 'International Tables Vol C Tables 4.2.6.8 and 6.1.1.4'
H H 0.0000 0.0000 'International Tables Vol C Tables 4.2.6.8 and 6.1.1.4'
N N 0.0311 0.0180 'International Tables Vol C Tables 4.2.6.8 and 6.1.1.4'
O O 0.0492 0.0322 'International Tables Vol C Tables 4.2.6.8 and 6.1.1.4'
P P 0.2955 0.4335 'International Tables Vol C Tables 4.2.6.8 and 6.1.1.4'

loop_
_geom_angle_atom_site_label_1
_geom_angle_atom_site_label_2
_geom_angle_atom_site_label_3
_geom_angle
_geom_angle_site_symmetry_1
_geom_angle_site_symmetry_3
_geom_angle_publ_flag
P1 O2 H2 119(2) . . ?
O1 P1 F1 106.23(7) . . ?
O1 P1 O2 114.12(7) . . ?
O1 P1 O3 117.59(7) . . ?
O2 P1 F1 103.55(9) . . ?
O3 P1 F1 106.77(7) . . ?
O3 P1 O2 107.41(7) . . ?
N1 N1 H1A 108.8(13) 2_656 . ?
N1 N1 H1B 108.9(14) 2_656 . ?
N1 N1 H1C 108.4(12) 2_656 . ?
H1A N1 H1B 114.0(19) . . ?
H1A N1 H1C 106(2) . . ?
H1B N1 H1C 110.8(18) . . ?

loop_
_geom_bond_atom_site_label_1
_geom_bond_atom_site_label_2
_geom_bond_distance
_geom_bond_site_symmetry_2
_geom_bond_publ_flag
F1 P1 1.5434(13) . ?
O1 P1 1.4825(11) . ?
O2 H2 0.901(18) . ?
O2 P1 1.5349(13) . ?
O3 P1 1.4868(11) . ?
N1 N1 1.435(3) 2_656 ?
N1 H1A 0.878(16) . ?
N1 H1B 0.879(16) . ?
N1 H1C 0.876(15) . ?

loop_
_geom_hbond_atom_site_label_D
_geom_hbond_atom_site_label_H
_geom_hbond_atom_site_label_A
_geom_hbond_distance_DH
_geom_hbond_distance_HA
_geom_hbond_distance_DA
_geom_hbond_angle_DHA
_geom_hbond_site_symmetry_A
O2 H2 O1 0.901(18) 1.73(2) 2.5827(17) 156(3) 6_566
N1 H1A O3 0.878(16) 1.837(16) 2.7100(17) 173(2) 1_565
N1 H1B O3 0.879(16) 1.796(17) 2.6740(18) 175(2) 6_566
N1 H1C O1 0.876(15) 1.851(16) 2.7256(18) 177.1(19) .
